data_4309612
loop_
_publ_author_name
'Amy J. Heston'
'Matthew J. Panzner'
'Wiley J. Youngs'
'Claire A. Tessier'

_publ_section_title
;
Lewis Acid Adducts of [PCl2N]3
;
_journal_name_full 'Inorganic Chemistry'
_journal_page_first 6518
_journal_page_last 6520
_journal_paper_doi 10.1021/ic050974y
_journal_volume 44
_journal_year 2005
_chemical_formula_moiety 'Al Cl9 N3 P3'
_chemical_formula_sum 'Al Cl9 N3 P3'
_chemical_formula_weight 483.97
_chemical_name_systematic
; 
 ? 
;
_space_group_IT_number 31
_symmetry_cell_setting orthorhombic
_symmetry_space_group_name_Hall 'P 2ac -2'
_symmetry_space_group_name_H-M 'P m n 21'
_atom_sites_solution_hydrogens geom
_atom_sites_solution_primary direct
_atom_sites_solution_secondary difmap
_audit_creation_method SHELXL-97
_cell_angle_alpha 90.00
_cell_angle_beta 90.00
_cell_angle_gamma 90.00
_cell_formula_units_Z 4
_cell_length_a 11.9974(11)
_cell_length_b 11.7111(11)
_cell_length_c 10.7768(10)
_cell_measurement_reflns_used 4083
_cell_measurement_temperature 100(2)
_cell_measurement_theta_max 28.10
_cell_measurement_theta_min 2.57
_cell_volume 1514.2(2)
_computing_cell_refinement 'Bruker SMART'
_computing_data_collection 'Bruker SMART'
_computing_data_reduction 'Bruker SAINT'
_computing_molecular_graphics 'Bruker SHELXTL'
_computing_publication_material 'Bruker SHELXTL'
_computing_structure_refinement 'SHELXL-97 (Sheldrick, 1997)'
_computing_structure_solution 'SHELXS-97 (Sheldrick, 1990)'
_diffrn_ambient_temperature 100(2)
_diffrn_measured_fraction_theta_full 0.988
_diffrn_measured_fraction_theta_max 0.988
_diffrn_measurement_device_type 'CCD area detector'
_diffrn_measurement_method 'phi and omega scans'
_diffrn_radiation_monochromator graphite
_diffrn_radiation_source 'fine-focus sealed tube'
_diffrn_radiation_type MoK\a
_diffrn_radiation_wavelength 0.71073
_diffrn_reflns_av_R_equivalents 0.0368
_diffrn_reflns_av_sigmaI/netI 0.0389
_diffrn_reflns_limit_h_max 15
_diffrn_reflns_limit_h_min -15
_diffrn_reflns_limit_k_max 15
_diffrn_reflns_limit_k_min -14
_diffrn_reflns_limit_l_max 14
_diffrn_reflns_limit_l_min -14
_diffrn_reflns_number 13259
_diffrn_reflns_theta_full 28.26
_diffrn_reflns_theta_max 28.26
_diffrn_reflns_theta_min 1.74
_exptl_absorpt_coefficient_mu 2.013
_exptl_absorpt_correction_T_max 0.9061
_exptl_absorpt_correction_T_min 0.8138
_exptl_absorpt_correction_type multi-scan
_exptl_absorpt_process_details SADABS
_exptl_crystal_colour cololess
_exptl_crystal_density_diffrn 2.110
_exptl_crystal_density_method 'not measured'
_exptl_crystal_description plate
_exptl_crystal_F_000 928
_exptl_crystal_size_max 0.11
_exptl_crystal_size_mid 0.09
_exptl_crystal_size_min 0.05
_refine_diff_density_max 0.737
_refine_diff_density_min -0.445
_refine_diff_density_rms 0.125
_refine_ls_abs_structure_details 'Flack H D (1983), Acta Cryst. A39, 876-881'
_refine_ls_abs_structure_Flack 0.04(12)
_refine_ls_extinction_method none
_refine_ls_goodness_of_fit_ref 1.275
_refine_ls_hydrogen_treatment mixed
_refine_ls_matrix_type full
_refine_ls_number_parameters 163
_refine_ls_number_reflns 3798
_refine_ls_number_restraints 1
_refine_ls_restrained_S_all 1.275
_refine_ls_R_factor_all 0.0446
_refine_ls_R_factor_gt 0.0428
_refine_ls_shift/su_max 0.000
_refine_ls_shift/su_mean 0.000
_refine_ls_structure_factor_coef Fsqd
_refine_ls_weighting_details 'calc w=1/[\s^2^(Fo^2^)+(0.0384P)^2^+0.2221P] where P=(Fo^2^+2Fc^2^)/3'
_refine_ls_weighting_scheme calc
_refine_ls_wR_factor_gt 0.0874
_refine_ls_wR_factor_ref 0.0881
_reflns_number_gt 3690
_reflns_number_total 3798
_reflns_threshold_expression >2sigma(I)
_cod_data_source_file ic050974ysi20050615_080449.cif
_cod_data_source_block mp
_cod_depositor_comments
;
The following automatic conversions were performed:
'_symmetry_cell_setting' value 'Orthorhombic' changed to 'orthorhombic'
according to '/home/saulius/struct/CIF-dictionaries/cif_core.dic'
dictionary named 'cif_core.dic' version 2.4.1 from
2010-06-29.

'_exptl_absorpt_correction_type' value 'Multi-Scan' changed
to 'multi-scan' according to
'/home/saulius/struct/CIF-dictionaries/cif_core.dic' dictionary named
'cif_core.dic' version 2.4.1 from 2010-06-29.

Automatic conversion script
Id: cif_fix_enum 1527 2010-12-29 10:47:43Z saulius 
;
_cod_database_code 4309612

loop_
_symmetry_equiv_pos_as_xyz
'x, y, z'
'-x+1/2, -y, z+1/2'
'x+1/2, -y, z+1/2'
'-x, y, z'

loop_
_atom_site_label
_atom_site_type_symbol
_atom_site_fract_x
_atom_site_fract_y
_atom_site_fract_z
_atom_site_U_iso_or_equiv
_atom_site_adp_type
_atom_site_occupancy
_atom_site_symmetry_multiplicity
_atom_site_calc_flag
_atom_site_refinement_flags
_atom_site_disorder_assembly
_atom_site_disorder_group
Cl1 Cl 0.14231(9) 0.10847(9) 1.00203(10) 0.0227(2) Uani 1 1 d . . .
Cl2 Cl 0.0000 0.32778(12) 0.84371(14) 0.0182(3) Uani 1 2 d S . .
Cl3 Cl 0.17912(9) -0.10461(9) 0.77160(10) 0.0201(2) Uani 1 1 d . . .
Cl4 Cl 0.22699(8) 0.14910(9) 0.70150(10) 0.0198(2) Uani 1 1 d . . .
Cl5 Cl 0.0000 -0.19798(14) 0.42229(18) 0.0373(4) Uani 1 2 d S . .
Cl6 Cl 0.0000 0.04154(14) 0.30066(13) 0.0214(3) Uani 1 2 d S . .
Cl7 Cl 0.14422(9) 0.30073(9) 0.43676(11) 0.0252(2) Uani 1 1 d . . .
Cl8 Cl 0.0000 0.53541(14) 0.56500(15) 0.0307(4) Uani 1 2 d S . .
Cl9 Cl 0.18297(10) 0.37730(10) 0.13012(10) 0.0241(2) Uani 1 1 d . . .
Cl10 Cl 0.22409(9) 0.56711(10) 0.32767(11) 0.0243(2) Uani 1 1 d . . .
Cl11 Cl 0.0000 0.63256(14) -0.14189(14) 0.0323(4) Uani 1 2 d S . .
Cl12 Cl 0.0000 0.82819(13) 0.05033(14) 0.0235(3) Uani 1 2 d S . .
P1 P 0.11773(8) 0.02616(9) 0.67670(10) 0.0132(2) Uani 1 1 d . . .
P2 P 0.0000 -0.03267(13) 0.46474(14) 0.0154(3) Uani 1 2 d S . .
P3 P 0.11803(8) 0.51815(9) 0.19942(10) 0.0144(2) Uani 1 1 d . . .
P4 P 0.0000 0.65995(13) 0.03867(14) 0.0146(3) Uani 1 2 d S . .
Al1 Al 0.0000 0.15522(15) 0.89909(16) 0.0128(4) Uani 1 2 d S . .
Al2 Al 0.0000 0.40356(15) 0.43152(17) 0.0160(4) Uani 1 2 d S . .
N1 N 0.0000 0.0654(4) 0.7438(4) 0.0108(9) Uani 1 2 d S . .
N2 N 0.1108(3) -0.0033(3) 0.5350(3) 0.0209(8) Uani 1 1 d . . .
N3 N 0.0000 0.4843(4) 0.2703(4) 0.0133(10) Uani 1 2 d S . .
N4 N 0.1108(3) 0.6127(4) 0.0971(4) 0.0262(9) Uani 1 1 d . . .

loop_
_atom_site_aniso_label
_atom_site_aniso_U_11
_atom_site_aniso_U_22
_atom_site_aniso_U_33
_atom_site_aniso_U_23
_atom_site_aniso_U_13
_atom_site_aniso_U_12
Cl1 0.0251(5) 0.0236(5) 0.0194(5) -0.0027(4) -0.0093(4) 0.0076(4)
Cl2 0.0172(7) 0.0113(6) 0.0262(8) 0.0014(6) 0.000 0.000
Cl3 0.0223(5) 0.0173(5) 0.0205(5) 0.0051(4) 0.0025(4) 0.0071(4)
Cl4 0.0137(5) 0.0215(5) 0.0241(6) 0.0047(4) -0.0010(4) -0.0046(4)
Cl5 0.0661(13) 0.0149(8) 0.0311(10) -0.0055(7) 0.000 0.000
Cl6 0.0290(8) 0.0218(8) 0.0135(7) 0.0015(5) 0.000 0.000
Cl7 0.0269(5) 0.0226(5) 0.0260(6) 0.0077(5) -0.0062(5) 0.0039(4)
Cl8 0.0588(12) 0.0215(8) 0.0117(7) -0.0030(6) 0.000 0.000
Cl9 0.0248(6) 0.0255(6) 0.0220(5) -0.0024(4) 0.0048(4) 0.0073(5)
Cl10 0.0206(5) 0.0241(5) 0.0283(6) 0.0003(5) -0.0088(5) -0.0072(4)
Cl11 0.0676(13) 0.0181(8) 0.0112(7) 0.0007(6) 0.000 0.000
Cl12 0.0375(9) 0.0151(7) 0.0178(7) -0.0010(6) 0.000 0.000
P1 0.0110(5) 0.0154(5) 0.0131(5) 0.0009(4) 0.0004(4) 0.0014(4)
P2 0.0198(8) 0.0133(7) 0.0131(8) -0.0019(6) 0.000 0.000
P3 0.0124(5) 0.0168(5) 0.0139(5) 0.0043(4) -0.0002(4) -0.0004(4)
P4 0.0175(7) 0.0157(7) 0.0105(7) 0.0048(6) 0.000 0.000
Al1 0.0150(9) 0.0115(8) 0.0119(8) 0.0004(6) 0.000 0.000
Al2 0.0248(10) 0.0130(9) 0.0101(8) 0.0027(7) 0.000 0.000
N1 0.008(2) 0.010(2) 0.014(2) -0.0026(18) 0.000 0.000
N2 0.0167(18) 0.028(2) 0.018(2) -0.0029(15) 0.0042(15) 0.0039(15)
N3 0.016(2) 0.014(2) 0.010(2) 0.0060(19) 0.000 0.000
N4 0.0164(19) 0.032(2) 0.030(2) 0.0194(18) 0.0050(17) 0.0023(16)

loop_
_atom_type_symbol
_atom_type_description
_atom_type_scat_dispersion_real
_atom_type_scat_dispersion_imag
_atom_type_scat_source
N N 0.0061 0.0033 'International Tables Vol C Tables 4.2.6.8 and 6.1.1.4'
Al Al 0.0645 0.0514 'International Tables Vol C Tables 4.2.6.8 and 6.1.1.4'
P P 0.1023 0.0942 'International Tables Vol C Tables 4.2.6.8 and 6.1.1.4'
Cl Cl 0.1484 0.1585 'International Tables Vol C Tables 4.2.6.8 and 6.1.1.4'

loop_
_geom_angle_atom_site_label_1
_geom_angle_atom_site_label_2
_geom_angle_atom_site_label_3
_geom_angle
_geom_angle_site_symmetry_1
_geom_angle_site_symmetry_3
_geom_angle_publ_flag
N2 P1 N1 116.3(2) . . ?
N2 P1 Cl4 109.19(15) . . ?
N1 P1 Cl4 107.86(15) . . ?
N2 P1 Cl3 110.62(15) . . ?
N1 P1 Cl3 107.87(17) . . ?
Cl4 P1 Cl3 104.35(7) . . ?
N2 P2 N2 115.9(3) 4 . ?
N2 P2 Cl6 109.67(15) 4 . ?
N2 P2 Cl6 109.67(15) . . ?
N2 P2 Cl5 108.95(15) 4 . ?
N2 P2 Cl5 108.95(15) . . ?
Cl6 P2 Cl5 102.88(10) . . ?
N4 P3 N3 116.5(2) . . ?
N4 P3 Cl10 108.97(17) . . ?
N3 P3 Cl10 107.41(17) . . ?
N4 P3 Cl9 110.29(17) . . ?
N3 P3 Cl9 108.19(18) . . ?
Cl10 P3 Cl9 104.76(7) . . ?
N4 P4 N4 115.6(3) . 4 ?
N4 P4 Cl11 109.75(17) . . ?
N4 P4 Cl11 109.75(17) 4 . ?
N4 P4 Cl12 109.02(17) . . ?
N4 P4 Cl12 109.02(17) 4 . ?
Cl11 P4 Cl12 103.01(9) . . ?
N1 Al1 Cl2 105.69(16) . . ?
N1 Al1 Cl1 107.90(9) . . ?
Cl2 Al1 Cl1 113.46(6) . . ?
N1 Al1 Cl1 107.90(9) . 4 ?
Cl2 Al1 Cl1 113.46(6) . 4 ?
Cl1 Al1 Cl1 108.15(10) . 4 ?
N3 Al2 Cl7 107.24(10) . 4 ?
N3 Al2 Cl7 107.24(10) . . ?
Cl7 Al2 Cl7 110.26(10) 4 . ?
N3 Al2 Cl8 104.42(17) . . ?
Cl7 Al2 Cl8 113.55(7) 4 . ?
Cl7 Al2 Cl8 113.55(7) . . ?
P1 N1 P1 117.5(3) 4 . ?
P1 N1 Al1 121.24(14) 4 . ?
P1 N1 Al1 121.24(14) . . ?
P1 N2 P2 124.3(2) . . ?
P3 N3 P3 117.4(3) . 4 ?
P3 N3 Al2 121.27(14) . . ?
P3 N3 Al2 121.27(14) 4 . ?
P3 N4 P4 125.3(2) . . ?

loop_
_geom_bond_atom_site_label_1
_geom_bond_atom_site_label_2
_geom_bond_distance
_geom_bond_site_symmetry_2
_geom_bond_publ_flag
Cl1 Al1 2.1084(15) . ?
Cl2 Al1 2.107(2) . ?
Cl3 P1 1.9834(14) . ?
Cl4 P1 1.9654(15) . ?
Cl5 P2 1.989(2) . ?
Cl6 P2 1.970(2) . ?
Cl7 Al2 2.1088(15) . ?
Cl8 Al2 2.110(2) . ?
Cl9 P3 1.9713(15) . ?
Cl10 P3 1.9642(15) . ?
Cl11 P4 1.972(2) . ?
Cl12 P4 1.974(2) . ?
P1 N2 1.567(4) . ?
P1 N1 1.652(3) . ?
P2 N2 1.569(4) 4 ?
P2 N2 1.569(4) . ?
P3 N4 1.565(4) . ?
P3 N3 1.657(3) . ?
P4 N4 1.572(4) . ?
P4 N4 1.572(4) 4 ?
Al1 N1 1.977(5) . ?
Al1 Cl1 2.1084(15) 4 ?
Al2 N3 1.978(5) . ?
Al2 Cl7 2.1088(15) 4 ?
N1 P1 1.652(3) 4 ?
N3 P3 1.657(3) 4 ?
